data_1577302
loop_
_publ_author_name
'Soldner, Simon'
'\"O\,cal, \"Omer E'
'Shoyama, Kazutaka'
'Horneber, Dominik'
'D\"ureth, Johannes'
'H\"ofling, Sven'
'Klembt, Sebastian'
'Stolte, Matthias'
'W\"urthner, Frank'

_publ_section_title
;
 Colour by Design: Tuning the Solid-State Emission of Coronene Bisimide by
 Tailored Matrices
;
_journal_name_full 'Chemical Science'
_journal_paper_doi 10.1039/D6SC02467J
_journal_year 2026
_chemical_formula_moiety 'C100 H106 N2 O4, 4(C12 H7 I2 N), 2(C H Cl3)'
_chemical_formula_sum 'C150 H136 Cl6 I8 N6 O4'
_chemical_formula_weight 3314.54
_space_group_crystal_system triclinic
_space_group_IT_number 2
_space_group_name_Hall '-P 1'
_space_group_name_H-M_alt 'P -1'
_atom_sites_solution_hydrogens geom
_atom_sites_solution_primary dual
_atom_sites_solution_secondary difmap
_audit_creation_method SHELXL-2019/3
_audit_update_record
;
2026-03-23 deposited with the CCDC.	2026-05-28 downloaded from the CCDC.
;
_cell_angle_alpha 77.575(6)
_cell_angle_beta 78.866(10)
_cell_angle_gamma 89.072(4)
_cell_formula_units_Z 1
_cell_length_a 11.9797(14)
_cell_length_b 15.8387(17)
_cell_length_c 19.038(2)
_cell_measurement_reflns_used 9660
_cell_measurement_temperature 100(2)
_cell_measurement_theta_max 72.22
_cell_measurement_theta_min 3.76
_cell_volume 3460.1(7)
_computing_cell_refinement 'Bruker SAINT'
_computing_data_collection 'Bruker APEX4'
_computing_data_reduction 'Bruker SAINT'
_computing_structure_refinement 'SHELXL-2019/2 (Sheldrick, 2019)'
_computing_structure_solution 'SHELXT 2018/2 (Sheldrick, 2018)'
_diffrn_ambient_temperature 100(2)
_diffrn_measured_fraction_theta_full 1.000
_diffrn_measured_fraction_theta_max 0.996
_diffrn_measurement_device_type Bruker-Kappa-D8Quest_PhotonII
_diffrn_measurement_method omega_and_phi_scan
_diffrn_radiation_type CuK\a
_diffrn_radiation_wavelength 1.54178
_diffrn_reflns_av_R_equivalents 0.0380
_diffrn_reflns_av_unetI/netI 0.0219
_diffrn_reflns_Laue_measured_fraction_full 1.000
_diffrn_reflns_Laue_measured_fraction_max 0.996
_diffrn_reflns_limit_h_max 14
_diffrn_reflns_limit_h_min -14
_diffrn_reflns_limit_k_max 19
_diffrn_reflns_limit_k_min -19
_diffrn_reflns_limit_l_max 23
_diffrn_reflns_limit_l_min -23
_diffrn_reflns_number 87563
_diffrn_reflns_point_group_measured_fraction_full 1.000
_diffrn_reflns_point_group_measured_fraction_max 0.996
_diffrn_reflns_theta_full 67.679
_diffrn_reflns_theta_max 72.289
_diffrn_reflns_theta_min 2.423
_diffrn_source Cu/K(alpha)_ImuS_Microsource
_exptl_absorpt_coefficient_mu 15.574
_exptl_absorpt_correction_T_max 0.7536
_exptl_absorpt_correction_T_min 0.4818
_exptl_absorpt_correction_type multi-scan
_exptl_absorpt_process_details Bruker-SADABS
_exptl_crystal_colour orange
_exptl_crystal_density_diffrn 1.591
_exptl_crystal_description plate
_exptl_crystal_F_000 1636
_exptl_crystal_size_max 0.115
_exptl_crystal_size_mid 0.067
_exptl_crystal_size_min 0.034
_refine_diff_density_max 1.664
_refine_diff_density_min -0.710
_refine_diff_density_rms 0.085
_refine_ls_extinction_method none
_refine_ls_goodness_of_fit_ref 1.022
_refine_ls_hydrogen_treatment constr
_refine_ls_matrix_type full
_refine_ls_number_parameters 828
_refine_ls_number_reflns 13630
_refine_ls_number_restraints 114
_refine_ls_restrained_S_all 1.020
_refine_ls_R_factor_all 0.0329
_refine_ls_R_factor_gt 0.0294
_refine_ls_shift/su_max 0.004
_refine_ls_shift/su_mean 0.000
_refine_ls_structure_factor_coef Fsqd
_refine_ls_weighting_details 'w=1/[\s^2^(Fo^2^)+(0.0420P)^2^+4.8234P] where P=(Fo^2^+2Fc^2^)/3'
_refine_ls_weighting_scheme calc
_refine_ls_wR_factor_gt 0.0749
_refine_ls_wR_factor_ref 0.0776
_reflns_Friedel_coverage 0.000
_reflns_number_gt 12451
_reflns_number_total 13630
_reflns_threshold_expression 'I > 2\s(I)'
_cod_data_source_file d6sc02467j2.cif
_cod_data_source_block 1177_CDI_I
_cod_database_code 1577302
_shelx_shelxl_version_number 2019/3
_shelx_space_group_comment
;
The symmetry employed for this shelxl refinement is uniquely defined
by the following loop, which should always be used as a source of
symmetry information in preference to the above space-group names.
They are only intended as comments.
;
_shelx_estimated_absorpt_t_min 0.267
_shelx_estimated_absorpt_t_max 0.620

loop_
_space_group_symop_operation_xyz
'x, y, z'
'-x, -y, -z'

loop_
_atom_site_label
_atom_site_type_symbol
_atom_site_fract_x
_atom_site_fract_y
_atom_site_fract_z
_atom_site_U_iso_or_equiv
_atom_site_adp_type
_atom_site_occupancy
_atom_site_site_symmetry_order
_atom_site_calc_flag
_atom_site_refinement_flags_posn
_atom_site_refinement_flags_adp
_atom_site_refinement_flags_occupancy
_atom_site_disorder_assembly
_atom_site_disorder_group
N1 N 0.2384(2) 0.17042(15) 0.79793(12) 0.0201(4) Uani 1 1 d . . . . .
O1 O 0.07571(17) 0.13369(14) 0.88330(10) 0.0271(4) Uani 1 1 d . . . . .
O2 O 0.39715(17) 0.20423(14) 0.71072(10) 0.0269(4) Uani 1 1 d . . . . .
C1 C 0.1787(2) 0.12890(18) 0.86762(15) 0.0223(5) Uani 1 1 d . . . . .
C2 C 0.3559(2) 0.16998(17) 0.77371(15) 0.0219(5) Uani 1 1 d . . . . .
C3 C 0.4244(2) 0.12805(17) 0.82808(14) 0.0205(5) Uani 1 1 d . . . . .
C4 C 0.5406(2) 0.13235(18) 0.80917(14) 0.0222(5) Uani 1 1 d . . . . .
H4 H 0.575651 0.161709 0.761185 0.027 Uiso 1 1 calc R U . . .
C5 C 0.6103(2) 0.09407(18) 0.85936(14) 0.0217(5) Uani 1 1 d . . . . .
C6 C 0.5554(2) 0.04700(17) 0.92955(14) 0.0199(5) Uani 1 1 d . . . . .
C7 C 0.4346(2) 0.04189(16) 0.94861(14) 0.0185(5) Uani 1 1 d . . . . .
C8 C 0.3687(2) 0.08374(17) 0.89840(14) 0.0191(5) Uani 1 1 d . . . . .
C9 C 0.7323(2) 0.10124(19) 0.84203(15) 0.0233(6) Uani 1 1 d . . . . .
C10 C 0.7935(2) 0.05992(19) 0.89278(15) 0.0243(6) Uani 1 1 d . . . . .
H10 H 0.874197 0.064930 0.881046 0.029 Uiso 1 1 calc R U . . .
C11 C 0.7403(2) 0.00981(18) 0.96240(15) 0.0218(5) Uani 1 1 d . . . . .
C12 C 0.6208(2) 0.00491(17) 0.98103(14) 0.0196(5) Uani 1 1 d . . . . .
C13 C 0.8052(2) -0.03430(18) 1.01343(15) 0.0226(5) Uani 1 1 d . . . . .
H13 H 0.885983 -0.031743 1.000778 0.027 Uiso 1 1 calc R U . . .
C14 C 0.7520(2) -0.08072(18) 1.08109(14) 0.0212(5) Uani 1 1 d . . . . .
C15 C 0.1735(2) 0.22111(18) 0.74749(14) 0.0210(5) Uani 1 1 d . . . . .
C16 C 0.1676(2) 0.31056(18) 0.74348(14) 0.0212(5) Uani 1 1 d . . . . .
C17 C 0.1070(2) 0.35974(18) 0.69423(15) 0.0219(5) Uani 1 1 d . . . . .
H17 H 0.100238 0.420060 0.691972 0.026 Uiso 1 1 calc R U . . .
C18 C 0.0564(2) 0.32195(19) 0.64842(15) 0.0237(6) Uani 1 1 d . . . . .
H18 H 0.014468 0.356018 0.615529 0.028 Uiso 1 1 calc R U . . .
C19 C 0.0675(2) 0.23397(19) 0.65105(15) 0.0238(6) Uani 1 1 d . . . . .
H19 H 0.034737 0.208488 0.618662 0.029 Uiso 1 1 calc R U . . .
C20 C 0.1259(2) 0.18235(18) 0.70048(14) 0.0208(5) Uani 1 1 d . . . . .
C21 C 0.2298(2) 0.35805(18) 0.78477(15) 0.0233(6) Uani 1 1 d . . . . .
C22 C 0.3095(3) 0.4198(2) 0.74440(18) 0.0400(8) Uani 1 1 d . . . . .
H22 H 0.328942 0.425659 0.692761 0.048 Uiso 1 1 calc R U . . .
C23 C 0.3624(3) 0.4740(2) 0.77735(18) 0.0407(8) Uani 1 1 d . . . . .
H23 H 0.418011 0.515597 0.747893 0.049 Uiso 1 1 calc R U . . .
C24 C 0.3354(3) 0.4684(2) 0.85256(16) 0.0271(6) Uani 1 1 d . . . . .
C25 C 0.2572(3) 0.4038(2) 0.89310(16) 0.0311(6) Uani 1 1 d . . . . .
H25 H 0.238775 0.396953 0.944867 0.037 Uiso 1 1 calc R U . . .
C26 C 0.2046(3) 0.3486(2) 0.86040(16) 0.0299(6) Uani 1 1 d . . . . .
H26 H 0.151920 0.304770 0.889758 0.036 Uiso 1 1 calc R U . . .
C27 C 0.3893(3) 0.5349(2) 0.88503(17) 0.0305(6) Uani 1 1 d . . . . .
C28 C 0.3513(4) 0.6254(2) 0.8519(2) 0.0436(8) Uani 1 1 d . . . . .
H28A H 0.379164 0.638617 0.798704 0.065 Uiso 1 1 calc R U . . .
H28B H 0.382549 0.668338 0.873479 0.065 Uiso 1 1 calc R U . . .
H28C H 0.268037 0.626862 0.862291 0.065 Uiso 1 1 calc R U . . .
C29 C 0.3508(3) 0.5188(2) 0.96831(18) 0.0376(7) Uani 1 1 d . . . . .
H29A H 0.267731 0.522148 0.980552 0.056 Uiso 1 1 calc R U . . .
H29B H 0.385906 0.562662 0.986979 0.056 Uiso 1 1 calc R U . . .
H29C H 0.373886 0.461224 0.990749 0.056 Uiso 1 1 calc R U . . .
C30 C 0.5190(3) 0.5318(2) 0.86657(19) 0.0368(7) Uani 1 1 d . . . . .
H30A H 0.543395 0.474365 0.888385 0.055 Uiso 1 1 calc R U . . .
H30B H 0.552245 0.575629 0.886245 0.055 Uiso 1 1 calc R U . . .
H30C H 0.544507 0.543309 0.813219 0.055 Uiso 1 1 calc R U . . .
C31 C 0.1396(2) 0.08956(18) 0.69721(15) 0.0223(5) Uani 1 1 d . . . . .
C32 C 0.0928(2) 0.02190(19) 0.75467(15) 0.0249(6) Uani 1 1 d . . . . .
H32 H 0.055938 0.033816 0.800225 0.030 Uiso 1 1 calc R U . . .
C33 C 0.0996(3) -0.06332(19) 0.74574(16) 0.0275(6) Uani 1 1 d . . . . .
H33 H 0.065410 -0.108406 0.785244 0.033 Uiso 1 1 calc R U . . .
C34 C 0.1551(3) -0.08423(19) 0.68039(16) 0.0266(6) Uani 1 1 d . . . . .
C35 C 0.2022(3) -0.0163(2) 0.62348(16) 0.0276(6) Uani 1 1 d . . . . .
H35 H 0.240294 -0.028393 0.578270 0.033 Uiso 1 1 calc R U . . .
C36 C 0.1946(3) 0.06925(19) 0.63129(15) 0.0255(6) Uani 1 1 d . . . . .
H36 H 0.227245 0.114377 0.591334 0.031 Uiso 1 1 calc R U . . .
C37 C 0.1582(3) -0.1786(2) 0.67243(17) 0.0327(7) Uani 1 1 d . . . . .
C38 C 0.0385(4) -0.2082(3) 0.6707(3) 0.0514(10) Uani 1 1 d . . . . .
H38A H -0.013182 -0.202704 0.716011 0.077 Uiso 1 1 calc R U . . .
H38B H 0.039320 -0.268712 0.666245 0.077 Uiso 1 1 calc R U . . .
H38C H 0.012383 -0.172107 0.628561 0.077 Uiso 1 1 calc R U . . .
C39 C 0.1995(4) -0.2362(2) 0.7377(2) 0.0480(10) Uani 1 1 d . . . . .
H39A H 0.276874 -0.217852 0.738572 0.072 Uiso 1 1 calc R U . . .
H39B H 0.199536 -0.296551 0.732743 0.072 Uiso 1 1 calc R U . . .
H39C H 0.148573 -0.231045 0.783379 0.072 Uiso 1 1 calc R U . . .
C40 C 0.2376(4) -0.1890(3) 0.6019(2) 0.0497(10) Uani 1 1 d . . . . .
H40A H 0.207718 -0.157544 0.559517 0.075 Uiso 1 1 calc R U . . .
H40B H 0.242625 -0.250449 0.600506 0.075 Uiso 1 1 calc R U . . .
H40C H 0.313506 -0.165627 0.600400 0.075 Uiso 1 1 calc R U . . .
C41 C 0.7924(2) 0.15663(19) 0.77032(15) 0.0254(6) Uani 1 1 d . . . . .
H41A H 0.761046 0.142044 0.729846 0.030 Uiso 1 1 calc R U . . .
H41B H 0.874210 0.142829 0.762604 0.030 Uiso 1 1 calc R U . . .
C42 C 0.7808(3) 0.2542(2) 0.76706(16) 0.0277(6) Uani 1 1 d . . . . .
H42A H 0.815379 0.286052 0.717055 0.033 Uiso 1 1 calc R U . . .
H42B H 0.698965 0.267546 0.775876 0.033 Uiso 1 1 calc R U . . .
C43 C 0.8364(3) 0.2867(2) 0.82213(17) 0.0312(6) Uani 1 1 d . . . . .
H43A H 0.917238 0.270397 0.815736 0.037 Uiso 1 1 calc R U . . .
H43B H 0.798145 0.258564 0.872461 0.037 Uiso 1 1 calc R U . . .
C44 C 0.8294(3) 0.3849(2) 0.81283(18) 0.0335(7) Uani 1 1 d . . . . .
H44A H 0.861796 0.412320 0.761193 0.040 Uiso 1 1 calc R U . . .
H44B H 0.748334 0.400209 0.822715 0.040 Uiso 1 1 calc R U . . .
C45 C 0.8914(3) 0.4221(2) 0.8625(2) 0.0405(8) Uani 1 1 d . . . . .
H45A H 0.973167 0.408923 0.851432 0.049 Uiso 1 1 calc R U . . .
H45B H 0.860983 0.393485 0.914170 0.049 Uiso 1 1 calc R U . . .
C46 C 0.8797(4) 0.5200(3) 0.8540(2) 0.0449(9) Uani 1 1 d . . . . .
H46A H 0.905306 0.548393 0.801774 0.054 Uiso 1 1 calc R U . . .
H46B H 0.798330 0.532899 0.868334 0.054 Uiso 1 1 calc R U . . .
C47 C 0.9478(4) 0.5582(3) 0.9000(2) 0.0517(10) Uani 1 1 d . . . . .
H47A H 1.029937 0.552873 0.880796 0.062 Uiso 1 1 calc R U . . .
H47B H 0.930469 0.523995 0.951030 0.062 Uiso 1 1 calc R U . . .
C48 C 0.9235(4) 0.6529(3) 0.9005(2) 0.0558(11) Uani 1 1 d . . . . .
H48A H 0.841268 0.658314 0.919261 0.067 Uiso 1 1 calc R U . . .
H48B H 0.941544 0.687200 0.849482 0.067 Uiso 1 1 calc R U . . .
C49 C 0.9918(5) 0.6908(3) 0.9475(3) 0.0689(15) Uani 1 1 d . . . . .
H49A H 0.979946 0.653163 0.997231 0.083 Uiso 1 1 calc R U . . .
H49B H 1.073819 0.691153 0.925691 0.083 Uiso 1 1 calc R U . . .
C50 C 0.9580(7) 0.7825(3) 0.9538(3) 0.089(2) Uani 1 1 d . . . . .
H50A H 0.960594 0.818608 0.904711 0.133 Uiso 1 1 calc R U . . .
H50B H 1.010960 0.806649 0.978119 0.133 Uiso 1 1 calc R U . . .
H50C H 0.880587 0.781321 0.982650 0.133 Uiso 1 1 calc R U . . .
C1A C 0.3767(5) 0.2310(3) 0.4025(3) 0.0428(11) Uani 0.762(3) 1 d D U P A 1
H1A H 0.388939 0.281497 0.424095 0.051 Uiso 0.762(3) 1 calc R U P A 1
Cl1A Cl 0.2317(2) 0.2191(2) 0.4065(2) 0.0786(9) Uani 0.762(3) 1 d D U P A 1
Cl2A Cl 0.45345(17) 0.25208(11) 0.31137(9) 0.0666(5) Uani 0.762(3) 1 d D U P A 1
Cl3A Cl 0.42901(12) 0.13920(9) 0.45428(8) 0.0561(4) Uani 0.762(3) 1 d D U P A 1
C1B C 0.3061(15) 0.2677(13) 0.3617(8) 0.078(6) Uani 0.238(3) 1 d D U P A 2
H1B H 0.295297 0.324607 0.376564 0.093 Uiso 0.238(3) 1 calc R U P A 2
Cl1B Cl 0.2175(11) 0.1927(8) 0.4264(6) 0.095(4) Uani 0.238(3) 1 d D U P A 2
Cl2B Cl 0.2722(7) 0.2804(4) 0.2755(4) 0.091(2) Uani 0.238(3) 1 d D U P A 2
Cl3B Cl 0.4467(8) 0.2393(8) 0.3628(7) 0.130(4) Uani 0.238(3) 1 d D U P A 2
I1_1 I 0.30499(2) 0.52761(2) 0.35114(2) 0.02761(5) Uani 1 1 d . . . . .
I2_1 I 1.01968(2) 0.42428(2) 0.41246(2) 0.02708(5) Uani 1 1 d . . . . .
N1_1 N 0.5387(2) 0.28461(17) 0.57827(13) 0.0261(5) Uani 1 1 d . . . . .
H1_1 H 0.513747 0.245004 0.618227 0.031 Uiso 1 1 calc R U . . .
C1_1 C 0.4710(3) 0.33700(18) 0.53710(15) 0.0234(6) Uani 1 1 d . . . . .
C2_1 C 0.3528(3) 0.3416(2) 0.54796(16) 0.0261(6) Uani 1 1 d . . . . .
H2_1 H 0.305833 0.306925 0.589824 0.031 Uiso 1 1 calc R U . . .
C3_1 C 0.3059(2) 0.39833(19) 0.49589(16) 0.0254(6) Uani 1 1 d . . . . .
H3_1 H 0.225612 0.403225 0.502164 0.030 Uiso 1 1 calc R U . . .
C4_1 C 0.3764(2) 0.44856(18) 0.43394(15) 0.0220(5) Uani 1 1 d . . . . .
C5_1 C 0.4933(2) 0.44668(18) 0.42364(15) 0.0219(5) Uani 1 1 d . . . . .
H5_1 H 0.539706 0.482452 0.382118 0.026 Uiso 1 1 calc R U . . .
C6_1 C 0.5417(2) 0.39026(18) 0.47640(15) 0.0219(5) Uani 1 1 d . . . . .
C7_1 C 0.6572(2) 0.37081(18) 0.48358(15) 0.0219(5) Uani 1 1 d . . . . .
C8_1 C 0.7622(2) 0.40605(18) 0.44400(15) 0.0223(5) Uani 1 1 d . . . . .
H8_1 H 0.767274 0.452478 0.402463 0.027 Uiso 1 1 calc R U . . .
C9_1 C 0.8591(2) 0.37124(18) 0.46714(15) 0.0232(5) Uani 1 1 d . . . . .
C10_1 C 0.8528(3) 0.30191(19) 0.52814(16) 0.0256(6) Uani 1 1 d . . . . .
H10_1 H 0.920921 0.278121 0.541632 0.031 Uiso 1 1 calc R U . . .
C11_1 C 0.7492(3) 0.26822(19) 0.56844(15) 0.0267(6) Uani 1 1 d . . . . .
H11_1 H 0.744766 0.221677 0.609841 0.032 Uiso 1 1 calc R U . . .
C12_1 C 0.6509(3) 0.30402(18) 0.54705(15) 0.0239(6) Uani 1 1 d . . . . .
I1_2 I 0.88866(2) 1.03239(2) 0.58835(2) 0.03693(6) Uani 1 1 d . . . . .
I2_2 I 0.52404(2) 0.73225(2) 1.02503(2) 0.04325(7) Uani 1 1 d . . . . .
N1_2 N 0.3853(2) 0.96753(17) 0.75050(14) 0.0302(5) Uani 1 1 d . . . . .
H1_2 H 0.319787 0.985093 0.739034 0.036 Uiso 1 1 calc R U . . .
C1_2 C 0.4909(3) 0.9897(2) 0.70659(17) 0.0292(6) Uani 1 1 d . . . . .
C2_2 C 0.5186(3) 1.0429(2) 0.63672(17) 0.0310(6) Uani 1 1 d . . . . .
H2_2 H 0.461055 1.069757 0.612274 0.037 Uiso 1 1 calc R U . . .
C3_2 C 0.6323(3) 1.0553(2) 0.60415(18) 0.0324(7) Uani 1 1 d . . . . .
H3_2 H 0.653722 1.091467 0.556691 0.039 Uiso 1 1 calc R U . . .
C4_2 C 0.7166(3) 1.0148(2) 0.64091(18) 0.0307(6) Uani 1 1 d . . . . .
C5_2 C 0.6894(3) 0.9624(2) 0.71056(18) 0.0318(7) Uani 1 1 d . . . . .
H5_2 H 0.747301 0.935772 0.734831 0.038 Uiso 1 1 calc R U . . .
C6_2 C 0.5758(3) 0.94988(19) 0.74387(17) 0.0290(6) Uani 1 1 d . . . . .
C7_2 C 0.5166(3) 0.9014(2) 0.81368(17) 0.0303(6) Uani 1 1 d . . . . .
C8_2 C 0.5530(3) 0.8493(2) 0.87478(18) 0.0341(7) Uani 1 1 d . . . . .
H8_2 H 0.631532 0.840143 0.874782 0.041 Uiso 1 1 calc R U . . .
C9_2 C 0.4716(3) 0.8123(2) 0.93396(18) 0.0348(7) Uani 1 1 d . . . . .
C10_2 C 0.3553(3) 0.8240(2) 0.93592(18) 0.0358(7) Uani 1 1 d . . . . .
H10_2 H 0.301739 0.796965 0.978157 0.043 Uiso 1 1 calc R U . . .
C11_2 C 0.3175(3) 0.8748(2) 0.87658(18) 0.0344(7) Uani 1 1 d . . . . .
H11_2 H 0.238650 0.883300 0.877261 0.041 Uiso 1 1 calc R U . . .
C12_2 C 0.3992(3) 0.9127(2) 0.81606(17) 0.0298(6) Uani 1 1 d . . . . .

loop_
_atom_site_aniso_label
_atom_site_aniso_U_11
_atom_site_aniso_U_22
_atom_site_aniso_U_33
_atom_site_aniso_U_23
_atom_site_aniso_U_13
_atom_site_aniso_U_12
N1 0.0213(11) 0.0223(11) 0.0168(10) -0.0004(8) -0.0083(9) 0.0045(9)
O1 0.0225(10) 0.0389(12) 0.0187(9) -0.0017(8) -0.0070(8) 0.0074(8)
O2 0.0242(10) 0.0354(11) 0.0174(9) 0.0045(8) -0.0062(8) 0.0018(8)
C1 0.0250(14) 0.0242(13) 0.0182(12) -0.0033(10) -0.0069(11) 0.0036(11)
C2 0.0263(14) 0.0202(13) 0.0188(13) -0.0007(10) -0.0075(11) 0.0012(10)
C3 0.0245(14) 0.0199(13) 0.0167(12) -0.0003(10) -0.0077(10) 0.0034(10)
C4 0.0251(14) 0.0244(13) 0.0155(12) 0.0007(10) -0.0057(10) 0.0025(11)
C5 0.0245(14) 0.0245(13) 0.0159(12) -0.0020(10) -0.0064(10) 0.0053(11)
C6 0.0225(13) 0.0207(13) 0.0173(12) -0.0031(10) -0.0069(10) 0.0034(10)
C7 0.0219(13) 0.0169(12) 0.0171(12) -0.0023(10) -0.0061(10) 0.0030(10)
C8 0.0223(13) 0.0199(12) 0.0159(12) -0.0034(10) -0.0061(10) 0.0017(10)
C9 0.0239(14) 0.0270(14) 0.0177(12) -0.0014(11) -0.0044(10) 0.0006(11)
C10 0.0177(13) 0.0321(15) 0.0206(13) -0.0004(11) -0.0037(10) 0.0036(11)
C11 0.0220(13) 0.0237(13) 0.0198(12) -0.0020(10) -0.0077(10) 0.0042(10)
C12 0.0232(13) 0.0201(12) 0.0158(12) -0.0026(10) -0.0058(10) 0.0031(10)
C13 0.0200(13) 0.0270(14) 0.0201(13) -0.0014(11) -0.0069(10) 0.0036(11)
C14 0.0239(14) 0.0222(13) 0.0188(12) -0.0032(10) -0.0089(10) 0.0047(10)
C15 0.0191(13) 0.0272(14) 0.0158(12) -0.0014(10) -0.0054(10) 0.0050(10)
C16 0.0195(13) 0.0260(14) 0.0172(12) -0.0029(10) -0.0035(10) 0.0007(10)
C17 0.0220(13) 0.0213(13) 0.0214(13) -0.0012(10) -0.0059(10) 0.0043(10)
C18 0.0236(14) 0.0259(14) 0.0206(13) 0.0013(11) -0.0087(11) 0.0025(11)
C19 0.0238(14) 0.0292(14) 0.0202(12) -0.0043(11) -0.0101(11) 0.0028(11)
C20 0.0198(13) 0.0236(13) 0.0186(12) -0.0020(10) -0.0057(10) 0.0027(10)
C21 0.0251(14) 0.0243(14) 0.0216(13) -0.0036(11) -0.0094(11) 0.0061(11)
C22 0.047(2) 0.050(2) 0.0230(15) -0.0080(14) -0.0054(14) -0.0131(16)
C23 0.047(2) 0.046(2) 0.0274(16) -0.0069(14) -0.0029(14) -0.0157(16)
C24 0.0293(15) 0.0296(15) 0.0261(14) -0.0076(12) -0.0132(12) 0.0057(12)
C25 0.0372(17) 0.0355(16) 0.0211(14) -0.0050(12) -0.0080(12) 0.0023(13)
C26 0.0331(16) 0.0323(16) 0.0229(14) -0.0017(12) -0.0068(12) 0.0026(12)
C27 0.0408(18) 0.0296(15) 0.0253(14) -0.0070(12) -0.0162(13) 0.0044(13)
C28 0.057(2) 0.0344(18) 0.047(2) -0.0120(15) -0.0264(18) 0.0083(16)
C29 0.048(2) 0.0410(18) 0.0290(16) -0.0151(14) -0.0129(14) -0.0002(15)
C30 0.0388(18) 0.0411(18) 0.0347(17) -0.0087(14) -0.0163(14) -0.0029(14)
C31 0.0218(13) 0.0248(14) 0.0223(13) -0.0040(11) -0.0107(10) 0.0038(10)
C32 0.0257(14) 0.0293(15) 0.0201(13) -0.0042(11) -0.0069(11) 0.0031(11)
C33 0.0303(15) 0.0265(15) 0.0240(14) 0.0010(11) -0.0085(12) 0.0005(12)
C34 0.0292(15) 0.0257(14) 0.0284(14) -0.0049(11) -0.0152(12) 0.0039(11)
C35 0.0325(16) 0.0309(15) 0.0216(13) -0.0072(11) -0.0093(11) 0.0067(12)
C36 0.0292(15) 0.0275(14) 0.0199(13) -0.0022(11) -0.0086(11) 0.0023(11)
C37 0.0453(19) 0.0262(15) 0.0299(15) -0.0070(12) -0.0148(14) 0.0048(13)
C38 0.053(2) 0.0350(19) 0.073(3) -0.0161(19) -0.024(2) -0.0011(17)
C39 0.077(3) 0.0276(17) 0.046(2) -0.0074(15) -0.029(2) 0.0141(17)
C40 0.071(3) 0.0352(19) 0.044(2) -0.0155(16) -0.0079(19) 0.0058(18)
C41 0.0207(13) 0.0333(15) 0.0184(13) 0.0030(11) -0.0044(10) 0.0020(11)
C42 0.0236(14) 0.0329(16) 0.0228(13) 0.0032(11) -0.0060(11) 0.0006(12)
C43 0.0268(15) 0.0375(17) 0.0270(15) 0.0010(12) -0.0083(12) 0.0013(12)
C44 0.0300(16) 0.0395(18) 0.0304(15) -0.0043(13) -0.0083(13) 0.0041(13)
C45 0.0391(19) 0.048(2) 0.0370(18) -0.0119(15) -0.0106(15) 0.0043(15)
C46 0.053(2) 0.046(2) 0.0339(18) -0.0089(15) -0.0052(16) -0.0013(17)
C47 0.054(2) 0.058(2) 0.046(2) -0.0204(19) -0.0044(18) -0.0024(19)
C48 0.079(3) 0.047(2) 0.0364(19) -0.0113(17) 0.0041(19) -0.011(2)
C49 0.084(3) 0.070(3) 0.049(2) -0.031(2) 0.019(2) -0.026(3)
C50 0.159(6) 0.055(3) 0.042(2) -0.019(2) 0.015(3) -0.028(3)
C1A 0.042(3) 0.042(3) 0.044(3) -0.015(2) -0.002(2) 0.002(2)
Cl1A 0.0441(9) 0.094(2) 0.113(3) -0.0464(19) -0.0274(11) 0.0188(11)
Cl2A 0.0925(12) 0.0621(9) 0.0417(8) -0.0136(6) -0.0011(7) -0.0044(8)
Cl3A 0.0574(8) 0.0489(7) 0.0576(8) -0.0064(6) -0.0065(6) 0.0088(6)
C1B 0.100(15) 0.065(12) 0.057(11) -0.012(9) 0.010(10) -0.009(11)
Cl1B 0.150(9) 0.080(6) 0.071(4) -0.012(4) -0.064(5) -0.001(5)
Cl2B 0.113(5) 0.078(4) 0.079(4) -0.009(3) -0.017(3) -0.005(3)
Cl3B 0.098(6) 0.183(10) 0.153(10) -0.104(8) -0.056(6) 0.027(6)
I1_1 0.02302(9) 0.03157(10) 0.02705(9) 0.00041(7) -0.00977(7) 0.00364(7)
I2_1 0.02031(9) 0.02734(10) 0.03359(10) -0.00260(7) -0.00983(7) 0.00233(7)
N1_1 0.0269(13) 0.0311(13) 0.0180(11) 0.0013(9) -0.0063(9) 0.0015(10)
C1_1 0.0272(14) 0.0252(14) 0.0187(12) -0.0045(11) -0.0069(11) 0.0013(11)
C2_1 0.0241(14) 0.0302(15) 0.0219(13) -0.0028(11) -0.0025(11) -0.0006(11)
C3_1 0.0210(14) 0.0307(15) 0.0257(14) -0.0085(12) -0.0049(11) 0.0007(11)
C4_1 0.0238(14) 0.0235(13) 0.0197(12) -0.0036(10) -0.0082(10) 0.0035(11)
C5_1 0.0242(14) 0.0224(13) 0.0194(12) -0.0045(10) -0.0050(10) 0.0009(10)
C6_1 0.0230(14) 0.0239(13) 0.0200(12) -0.0060(10) -0.0056(10) 0.0008(10)
C7_1 0.0258(14) 0.0225(13) 0.0190(12) -0.0052(10) -0.0077(10) 0.0030(11)
C8_1 0.0237(14) 0.0235(13) 0.0206(12) -0.0046(10) -0.0066(10) 0.0021(11)
C9_1 0.0205(13) 0.0259(14) 0.0240(13) -0.0050(11) -0.0070(11) -0.0012(11)
C10_1 0.0282(15) 0.0248(14) 0.0273(14) -0.0045(11) -0.0155(12) 0.0043(11)
C11_1 0.0342(16) 0.0265(14) 0.0207(13) -0.0011(11) -0.0132(12) 0.0023(12)
C12_1 0.0305(15) 0.0244(14) 0.0185(12) -0.0045(10) -0.0088(11) 0.0004(11)
I1_2 0.02987(11) 0.03477(11) 0.04621(12) -0.00897(9) -0.00766(9) 0.00496(8)
I2_2 0.07385(17) 0.02566(10) 0.03527(11) -0.00398(8) -0.02605(11) 0.00491(10)
N1_2 0.0305(14) 0.0328(14) 0.0295(13) -0.0057(11) -0.0125(11) 0.0041(11)
C1_2 0.0338(16) 0.0275(15) 0.0303(15) -0.0091(12) -0.0130(13) 0.0039(12)
C2_2 0.0327(16) 0.0329(16) 0.0313(15) -0.0065(13) -0.0166(13) 0.0053(13)
C3_2 0.0368(17) 0.0291(15) 0.0324(16) -0.0055(12) -0.0103(13) 0.0007(13)
C4_2 0.0286(15) 0.0282(15) 0.0375(16) -0.0104(13) -0.0083(13) 0.0019(12)
C5_2 0.0337(17) 0.0292(15) 0.0375(17) -0.0100(13) -0.0166(13) 0.0067(13)
C6_2 0.0348(16) 0.0243(14) 0.0316(15) -0.0082(12) -0.0137(13) 0.0027(12)
C7_2 0.0363(17) 0.0262(15) 0.0318(15) -0.0076(12) -0.0134(13) 0.0032(12)
C8_2 0.0435(19) 0.0270(15) 0.0370(17) -0.0072(13) -0.0207(14) 0.0061(13)
C9_2 0.057(2) 0.0229(15) 0.0297(15) -0.0053(12) -0.0214(15) 0.0061(14)
C10_2 0.051(2) 0.0283(16) 0.0293(16) -0.0090(13) -0.0081(14) -0.0002(14)
C11_2 0.0405(18) 0.0319(16) 0.0344(16) -0.0093(13) -0.0135(14) 0.0026(13)
C12_2 0.0373(17) 0.0270(15) 0.0295(15) -0.0102(12) -0.0128(13) 0.0029(12)

loop_
_atom_type_symbol
_atom_type_description
_atom_type_scat_dispersion_real
_atom_type_scat_dispersion_imag
_atom_type_scat_source
C C 0.0181 0.0091 'International Tables Vol C Tables 4.2.6.8 and 6.1.1.4'
H H 0.0000 0.0000 'International Tables Vol C Tables 4.2.6.8 and 6.1.1.4'
Cl Cl 0.3639 0.7018 'International Tables Vol C Tables 4.2.6.8 and 6.1.1.4'
I I -0.3257 6.8362 'International Tables Vol C Tables 4.2.6.8 and 6.1.1.4'
N N 0.0311 0.0180 'International Tables Vol C Tables 4.2.6.8 and 6.1.1.4'
O O 0.0492 0.0322 'International Tables Vol C Tables 4.2.6.8 and 6.1.1.4'

loop_
_geom_angle_atom_site_label_1
_geom_angle_atom_site_label_2
_geom_angle_atom_site_label_3
_geom_angle
_geom_angle_site_symmetry_1
_geom_angle_site_symmetry_3
_geom_angle_publ_flag
C2 N1 C1 125.6(2) . . ?
C2 N1 C15 116.7(2) . . ?
C1 N1 C15 117.7(2) . . ?
O1 C1 N1 120.3(2) . . ?
O1 C1 C14 123.4(3) . 2_657 ?
N1 C1 C14 116.4(2) . 2_657 ?
O2 C2 N1 119.5(2) . . ?
O2 C2 C3 123.5(3) . . ?
N1 C2 C3 117.0(2) . . ?
C4 C3 C8 121.0(2) . . ?
C4 C3 C2 119.5(2) . . ?
C8 C3 C2 119.5(2) . . ?
C3 C4 C5 121.8(2) . . ?
C3 C4 H4 119.1 . . ?
C5 C4 H4 119.1 . . ?
C4 C5 C6 117.8(3) . . ?
C4 C5 C9 122.8(2) . . ?
C6 C5 C9 119.4(2) . . ?
C12 C6 C7 119.6(2) . . ?
C12 C6 C5 120.2(3) . . ?
C7 C6 C5 120.1(2) . . ?
C8 C7 C6 120.3(2) . . ?
C8 C7 C12 119.4(2) . 2_657 ?
C6 C7 C12 120.3(2) . 2_657 ?
C7 C8 C3 118.9(2) . . ?
C7 C8 C14 119.8(2) . 2_657 ?
C3 C8 C14 121.2(2) . 2_657 ?
C10 C9 C5 119.2(2) . . ?
C10 C9 C41 120.3(3) . . ?
C5 C9 C41 120.5(2) . . ?
C9 C10 C11 122.4(3) . . ?
C9 C10 H10 118.8 . . ?
C11 C10 H10 118.8 . . ?
C12 C11 C13 119.5(2) . . ?
C12 C11 C10 119.0(2) . . ?
C13 C11 C10 121.5(3) . . ?
C11 C12 C6 119.8(2) . . ?
C11 C12 C7 120.2(2) . 2_657 ?
C6 C12 C7 120.0(3) . 2_657 ?
C14 C13 C11 120.5(3) . . ?
C14 C13 H13 119.7 . . ?
C11 C13 H13 119.7 . . ?
C13 C14 C8 120.5(2) . 2_657 ?
C13 C14 C1 119.6(3) . 2_657 ?
C8 C14 C1 119.9(2) 2_657 2_657 ?
C20 C15 C16 121.2(2) . . ?
C20 C15 N1 120.3(2) . . ?
C16 C15 N1 118.3(2) . . ?
C17 C16 C15 118.5(3) . . ?
C17 C16 C21 117.3(2) . . ?
C15 C16 C21 124.0(2) . . ?
C18 C17 C16 121.0(3) . . ?
C18 C17 H17 119.5 . . ?
C16 C17 H17 119.5 . . ?
C17 C18 C19 119.5(3) . . ?
C17 C18 H18 120.3 . . ?
C19 C18 H18 120.3 . . ?
C18 C19 C20 121.1(3) . . ?
C18 C19 H19 119.4 . . ?
C20 C19 H19 119.4 . . ?
C15 C20 C19 118.5(3) . . ?
C15 C20 C31 123.4(2) . . ?
C19 C20 C31 117.9(2) . . ?
C22 C21 C26 118.6(3) . . ?
C22 C21 C16 117.3(3) . . ?
C26 C21 C16 123.9(3) . . ?
C21 C22 C23 121.5(3) . . ?
C21 C22 H22 119.2 . . ?
C23 C22 H22 119.2 . . ?
C24 C23 C22 121.1(3) . . ?
C24 C23 H23 119.4 . . ?
C22 C23 H23 119.4 . . ?
C23 C24 C25 116.7(3) . . ?
C23 C24 C27 118.8(3) . . ?
C25 C24 C27 124.4(3) . . ?
C24 C25 C26 122.3(3) . . ?
C24 C25 H25 118.8 . . ?
C26 C25 H25 118.8 . . ?
C21 C26 C25 119.6(3) . . ?
C21 C26 H26 120.2 . . ?
C25 C26 H26 120.2 . . ?
C30 C27 C29 109.0(3) . . ?
C30 C27 C28 109.4(3) . . ?
C29 C27 C28 107.9(3) . . ?
C30 C27 C24 110.3(3) . . ?
C29 C27 C24 111.7(3) . . ?
C28 C27 C24 108.4(3) . . ?
C27 C28 H28A 109.5 . . ?
C27 C28 H28B 109.5 . . ?
H28A C28 H28B 109.5 . . ?
C27 C28 H28C 109.5 . . ?
H28A C28 H28C 109.5 . . ?
H28B C28 H28C 109.5 . . ?
C27 C29 H29A 109.5 . . ?
C27 C29 H29B 109.5 . . ?
H29A C29 H29B 109.5 . . ?
C27 C29 H29C 109.5 . . ?
H29A C29 H29C 109.5 . . ?
H29B C29 H29C 109.5 . . ?
C27 C30 H30A 109.5 . . ?
C27 C30 H30B 109.5 . . ?
H30A C30 H30B 109.5 . . ?
C27 C30 H30C 109.5 . . ?
H30A C30 H30C 109.5 . . ?
H30B C30 H30C 109.5 . . ?
C32 C31 C36 118.1(3) . . ?
C32 C31 C20 123.2(3) . . ?
C36 C31 C20 118.5(3) . . ?
C31 C32 C33 120.4(3) . . ?
C31 C32 H32 119.8 . . ?
C33 C32 H32 119.8 . . ?
C32 C33 C34 121.9(3) . . ?
C32 C33 H33 119.1 . . ?
C34 C33 H33 119.1 . . ?
C35 C34 C33 117.3(3) . . ?
C35 C34 C37 122.6(3) . . ?
C33 C34 C37 120.1(3) . . ?
C34 C35 C36 121.4(3) . . ?
C34 C35 H35 119.3 . . ?
C36 C35 H35 119.3 . . ?
C35 C36 C31 120.9(3) . . ?
C35 C36 H36 119.5 . . ?
C31 C36 H36 119.5 . . ?
C38 C37 C40 108.6(3) . . ?
C38 C37 C34 108.8(3) . . ?
C40 C37 C34 111.6(3) . . ?
C38 C37 C39 109.3(3) . . ?
C40 C37 C39 108.5(3) . . ?
C34 C37 C39 110.0(3) . . ?
C37 C38 H38A 109.5 . . ?
C37 C38 H38B 109.5 . . ?
H38A C38 H38B 109.5 . . ?
C37 C38 H38C 109.5 . . ?
H38A C38 H38C 109.5 . . ?
H38B C38 H38C 109.5 . . ?
C37 C39 H39A 109.5 . . ?
C37 C39 H39B 109.5 . . ?
H39A C39 H39B 109.5 . . ?
C37 C39 H39C 109.5 . . ?
H39A C39 H39C 109.5 . . ?
H39B C39 H39C 109.5 . . ?
C37 C40 H40A 109.5 . . ?
C37 C40 H40B 109.5 . . ?
H40A C40 H40B 109.5 . . ?
C37 C40 H40C 109.5 . . ?
H40A C40 H40C 109.5 . . ?
H40B C40 H40C 109.5 . . ?
C9 C41 C42 113.3(2) . . ?
C9 C41 H41A 108.9 . . ?
C42 C41 H41A 108.9 . . ?
C9 C41 H41B 108.9 . . ?
C42 C41 H41B 108.9 . . ?
H41A C41 H41B 107.7 . . ?
C43 C42 C41 114.2(2) . . ?
C43 C42 H42A 108.7 . . ?
C41 C42 H42A 108.7 . . ?
C43 C42 H42B 108.7 . . ?
C41 C42 H42B 108.7 . . ?
H42A C42 H42B 107.6 . . ?
C42 C43 C44 111.9(3) . . ?
C42 C43 H43A 109.2 . . ?
C44 C43 H43A 109.2 . . ?
C42 C43 H43B 109.2 . . ?
C44 C43 H43B 109.2 . . ?
H43A C43 H43B 107.9 . . ?
C45 C44 C43 114.3(3) . . ?
C45 C44 H44A 108.7 . . ?
C43 C44 H44A 108.7 . . ?
C45 C44 H44B 108.7 . . ?
C43 C44 H44B 108.7 . . ?
H44A C44 H44B 107.6 . . ?
C44 C45 C46 113.3(3) . . ?
C44 C45 H45A 108.9 . . ?
C46 C45 H45A 108.9 . . ?
C44 C45 H45B 108.9 . . ?
C46 C45 H45B 108.9 . . ?
H45A C45 H45B 107.7 . . ?
C47 C46 C45 113.3(3) . . ?
C47 C46 H46A 108.9 . . ?
C45 C46 H46A 108.9 . . ?
C47 C46 H46B 108.9 . . ?
C45 C46 H46B 108.9 . . ?
H46A C46 H46B 107.7 . . ?
C46 C47 C48 113.6(4) . . ?
C46 C47 H47A 108.8 . . ?
C48 C47 H47A 108.8 . . ?
C46 C47 H47B 108.8 . . ?
C48 C47 H47B 108.8 . . ?
H47A C47 H47B 107.7 . . ?
C47 C48 C49 113.4(4) . . ?
C47 C48 H48A 108.9 . . ?
C49 C48 H48A 108.9 . . ?
C47 C48 H48B 108.9 . . ?
C49 C48 H48B 108.9 . . ?
H48A C48 H48B 107.7 . . ?
C50 C49 C48 112.8(5) . . ?
C50 C49 H49A 109.0 . . ?
C48 C49 H49A 109.0 . . ?
C50 C49 H49B 109.0 . . ?
C48 C49 H49B 109.0 . . ?
H49A C49 H49B 107.8 . . ?
C49 C50 H50A 109.5 . . ?
C49 C50 H50B 109.5 . . ?
H50A C50 H50B 109.5 . . ?
C49 C50 H50C 109.5 . . ?
H50A C50 H50C 109.5 . . ?
H50B C50 H50C 109.5 . . ?
Cl1A C1A Cl3A 110.9(3) . . ?
Cl1A C1A Cl2A 111.7(3) . . ?
Cl3A C1A Cl2A 110.1(3) . . ?
Cl1A C1A H1A 108.0 . . ?
Cl3A C1A H1A 108.0 . . ?
Cl2A C1A H1A 108.0 . . ?
Cl1B C1B Cl2B 111.8(11) . . ?
Cl1B C1B Cl3B 109.1(12) . . ?
Cl2B C1B Cl3B 112.9(10) . . ?
Cl1B C1B H1B 107.6 . . ?
Cl2B C1B H1B 107.6 . . ?
Cl3B C1B H1B 107.6 . . ?
C12_1 N1_1 C1_1 109.2(2) . . ?
C12_1 N1_1 H1_1 125.4 . . ?
C1_1 N1_1 H1_1 125.4 . . ?
N1_1 C1_1 C2_1 129.9(3) . . ?
N1_1 C1_1 C6_1 108.7(2) . . ?
C2_1 C1_1 C6_1 121.4(3) . . ?
C3_1 C2_1 C1_1 118.0(3) . . ?
C3_1 C2_1 H2_1 121.0 . . ?
C1_1 C2_1 H2_1 121.0 . . ?
C2_1 C3_1 C4_1 120.3(3) . . ?
C2_1 C3_1 H3_1 119.8 . . ?
C4_1 C3_1 H3_1 119.8 . . ?
C5_1 C4_1 C3_1 122.2(3) . . ?
C5_1 C4_1 I1_1 117.4(2) . . ?
C3_1 C4_1 I1_1 120.3(2) . . ?
C4_1 C5_1 C6_1 117.8(3) . . ?
C4_1 C5_1 H5_1 121.1 . . ?
C6_1 C5_1 H5_1 121.1 . . ?
C5_1 C6_1 C1_1 120.0(3) . . ?
C5_1 C6_1 C7_1 133.3(3) . . ?
C1_1 C6_1 C7_1 106.7(2) . . ?
C8_1 C7_1 C12_1 120.4(3) . . ?
C8_1 C7_1 C6_1 133.2(3) . . ?
C12_1 C7_1 C6_1 106.4(2) . . ?
C9_1 C8_1 C7_1 117.8(3) . . ?
C9_1 C8_1 H8_1 121.1 . . ?
C7_1 C8_1 H8_1 121.1 . . ?
C8_1 C9_1 C10_1 121.7(3) . . ?
C8_1 C9_1 I2_1 119.8(2) . . ?
C10_1 C9_1 I2_1 118.5(2) . . ?
C11_1 C10_1 C9_1 120.7(3) . . ?
C11_1 C10_1 H10_1 119.7 . . ?
C9_1 C10_1 H10_1 119.7 . . ?
C10_1 C11_1 C12_1 118.3(3) . . ?
C10_1 C11_1 H11_1 120.8 . . ?
C12_1 C11_1 H11_1 120.8 . . ?
N1_1 C12_1 C11_1 130.1(3) . . ?
N1_1 C12_1 C7_1 108.9(3) . . ?
C11_1 C12_1 C7_1 120.9(3) . . ?
C1_2 N1_2 C12_2 109.0(3) . . ?
C1_2 N1_2 H1_2 125.5 . . ?
C12_2 N1_2 H1_2 125.5 . . ?
N1_2 C1_2 C2_2 129.2(3) . . ?
N1_2 C1_2 C6_2 109.2(3) . . ?
C2_2 C1_2 C6_2 121.6(3) . . ?
C3_2 C2_2 C1_2 118.0(3) . . ?
C3_2 C2_2 H2_2 121.0 . . ?
C1_2 C2_2 H2_2 121.0 . . ?
C2_2 C3_2 C4_2 120.4(3) . . ?
C2_2 C3_2 H3_2 119.8 . . ?
C4_2 C3_2 H3_2 119.8 . . ?
C5_2 C4_2 C3_2 121.8(3) . . ?
C5_2 C4_2 I1_2 118.9(2) . . ?
C3_2 C4_2 I1_2 119.3(2) . . ?
C6_2 C5_2 C4_2 118.3(3) . . ?
C6_2 C5_2 H5_2 120.8 . . ?
C4_2 C5_2 H5_2 120.8 . . ?
C5_2 C6_2 C1_2 119.9(3) . . ?
C5_2 C6_2 C7_2 133.9(3) . . ?
C1_2 C6_2 C7_2 106.2(3) . . ?
C12_2 C7_2 C8_2 119.0(3) . . ?
C12_2 C7_2 C6_2 107.6(3) . . ?
C8_2 C7_2 C6_2 133.4(3) . . ?
C9_2 C8_2 C7_2 118.0(3) . . ?
C9_2 C8_2 H8_2 121.0 . . ?
C7_2 C8_2 H8_2 121.0 . . ?
C8_2 C9_2 C10_2 122.7(3) . . ?
C8_2 C9_2 I2_2 118.6(3) . . ?
C10_2 C9_2 I2_2 118.7(3) . . ?
C11_2 C10_2 C9_2 120.4(3) . . ?
C11_2 C10_2 H10_2 119.8 . . ?
C9_2 C10_2 H10_2 119.8 . . ?
C10_2 C11_2 C12_2 117.6(3) . . ?
C10_2 C11_2 H11_2 121.2 . . ?
C12_2 C11_2 H11_2 121.2 . . ?
C11_2 C12_2 N1_2 129.5(3) . . ?
C11_2 C12_2 C7_2 122.4(3) . . ?
N1_2 C12_2 C7_2 108.1(3) . . ?

loop_
_geom_bond_atom_site_label_1
_geom_bond_atom_site_label_2
_geom_bond_distance
_geom_bond_site_symmetry_2
_geom_bond_publ_flag
N1 C2 1.394(4) . ?
N1 C1 1.406(3) . ?
N1 C15 1.452(3) . ?
O1 C1 1.217(4) . ?
O2 C2 1.215(3) . ?
C1 C14 1.482(4) 2_657 ?
C2 C3 1.483(4) . ?
C3 C4 1.368(4) . ?
C3 C8 1.413(4) . ?
C4 C5 1.422(4) . ?
C4 H4 0.9500 . ?
C5 C6 1.422(4) . ?
C5 C9 1.435(4) . ?
C6 C12 1.421(4) . ?
C6 C7 1.422(4) . ?
C7 C8 1.407(4) . ?
C7 C12 1.425(4) 2_657 ?
C8 C14 1.422(4) 2_657 ?
C9 C10 1.373(4) . ?
C9 C41 1.509(4) . ?
C10 C11 1.425(4) . ?
C10 H10 0.9500 . ?
C11 C12 1.406(4) . ?
C11 C13 1.421(4) . ?
C13 C14 1.377(4) . ?
C13 H13 0.9500 . ?
C15 C20 1.396(4) . ?
C15 C16 1.404(4) . ?
C16 C17 1.394(4) . ?
C16 C21 1.495(4) . ?
C17 C18 1.388(4) . ?
C17 H17 0.9500 . ?
C18 C19 1.389(4) . ?
C18 H18 0.9500 . ?
C19 C20 1.396(4) . ?
C19 H19 0.9500 . ?
C20 C31 1.490(4) . ?
C21 C22 1.372(5) . ?
C21 C26 1.388(4) . ?
C22 C23 1.392(5) . ?
C22 H22 0.9500 . ?
C23 C24 1.389(4) . ?
C23 H23 0.9500 . ?
C24 C25 1.391(5) . ?
C24 C27 1.537(4) . ?
C25 C26 1.398(5) . ?
C25 H25 0.9500 . ?
C26 H26 0.9500 . ?
C27 C30 1.527(5) . ?
C27 C29 1.529(4) . ?
C27 C28 1.536(5) . ?
C28 H28A 0.9800 . ?
C28 H28B 0.9800 . ?
C28 H28C 0.9800 . ?
C29 H29A 0.9800 . ?
C29 H29B 0.9800 . ?
C29 H29C 0.9800 . ?
C30 H30A 0.9800 . ?
C30 H30B 0.9800 . ?
C30 H30C 0.9800 . ?
C31 C32 1.392(4) . ?
C31 C36 1.400(4) . ?
C32 C33 1.395(4) . ?
C32 H32 0.9500 . ?
C33 C34 1.397(4) . ?
C33 H33 0.9500 . ?
C34 C35 1.390(4) . ?
C34 C37 1.534(4) . ?
C35 C36 1.394(4) . ?
C35 H35 0.9500 . ?
C36 H36 0.9500 . ?
C37 C38 1.525(5) . ?
C37 C40 1.527(5) . ?
C37 C39 1.535(5) . ?
C38 H38A 0.9800 . ?
C38 H38B 0.9800 . ?
C38 H38C 0.9800 . ?
C39 H39A 0.9800 . ?
C39 H39B 0.9800 . ?
C39 H39C 0.9800 . ?
C40 H40A 0.9800 . ?
C40 H40B 0.9800 . ?
C40 H40C 0.9800 . ?
C41 C42 1.538(4) . ?
C41 H41A 0.9900 . ?
C41 H41B 0.9900 . ?
C42 C43 1.524(4) . ?
C42 H42A 0.9900 . ?
C42 H42B 0.9900 . ?
C43 C44 1.528(5) . ?
C43 H43A 0.9900 . ?
C43 H43B 0.9900 . ?
C44 C45 1.524(5) . ?
C44 H44A 0.9900 . ?
C44 H44B 0.9900 . ?
C45 C46 1.531(5) . ?
C45 H45A 0.9900 . ?
C45 H45B 0.9900 . ?
C46 C47 1.522(6) . ?
C46 H46A 0.9900 . ?
C46 H46B 0.9900 . ?
C47 C48 1.525(6) . ?
C47 H47A 0.9900 . ?
C47 H47B 0.9900 . ?
C48 C49 1.537(7) . ?
C48 H48A 0.9900 . ?
C48 H48B 0.9900 . ?
C49 C50 1.525(7) . ?
C49 H49A 0.9900 . ?
C49 H49B 0.9900 . ?
C50 H50A 0.9800 . ?
C50 H50B 0.9800 . ?
C50 H50C 0.9800 . ?
C1A Cl1A 1.736(6) . ?
C1A Cl3A 1.753(6) . ?
C1A Cl2A 1.763(5) . ?
C1A H1A 1.0000 . ?
C1B Cl1B 1.721(15) . ?
C1B Cl2B 1.735(16) . ?
C1B Cl3B 1.739(17) . ?
C1B H1B 1.0000 . ?
I1_1 C4_1 2.102(3) . ?
I2_1 C9_1 2.096(3) . ?
N1_1 C12_1 1.372(4) . ?
N1_1 C1_1 1.379(4) . ?
N1_1 H1_1 0.8800 . ?
C1_1 C2_1 1.394(4) . ?
C1_1 C6_1 1.410(4) . ?
C2_1 C3_1 1.386(4) . ?
C2_1 H2_1 0.9500 . ?
C3_1 C4_1 1.404(4) . ?
C3_1 H3_1 0.9500 . ?
C4_1 C5_1 1.377(4) . ?
C5_1 C6_1 1.402(4) . ?
C5_1 H5_1 0.9500 . ?
C6_1 C7_1 1.439(4) . ?
C7_1 C8_1 1.392(4) . ?
C7_1 C12_1 1.415(4) . ?
C8_1 C9_1 1.384(4) . ?
C8_1 H8_1 0.9500 . ?
C9_1 C10_1 1.407(4) . ?
C10_1 C11_1 1.376(4) . ?
C10_1 H10_1 0.9500 . ?
C11_1 C12_1 1.392(4) . ?
C11_1 H11_1 0.9500 . ?
I1_2 C4_2 2.105(3) . ?
I2_2 C9_2 2.111(3) . ?
N1_2 C1_2 1.379(4) . ?
N1_2 C12_2 1.396(4) . ?
N1_2 H1_2 0.8800 . ?
C1_2 C2_2 1.395(5) . ?
C1_2 C6_2 1.414(4) . ?
C2_2 C3_2 1.381(5) . ?
C2_2 H2_2 0.9500 . ?
C3_2 C4_2 1.407(5) . ?
C3_2 H3_2 0.9500 . ?
C4_2 C5_2 1.386(5) . ?
C5_2 C6_2 1.384(5) . ?
C5_2 H5_2 0.9500 . ?
C6_2 C7_2 1.440(5) . ?
C7_2 C12_2 1.407(5) . ?
C7_2 C8_2 1.413(4) . ?
C8_2 C9_2 1.368(5) . ?
C8_2 H8_2 0.9500 . ?
C9_2 C10_2 1.397(5) . ?
C10_2 C11_2 1.386(5) . ?
C10_2 H10_2 0.9500 . ?
C11_2 C12_2 1.390(5) . ?
C11_2 H11_2 0.9500 . ?

loop_
_geom_torsion_atom_site_label_1
_geom_torsion_atom_site_label_2
_geom_torsion_atom_site_label_3
_geom_torsion_atom_site_label_4
_geom_torsion
_geom_torsion_site_symmetry_1
_geom_torsion_site_symmetry_2
_geom_torsion_site_symmetry_3
_geom_torsion_site_symmetry_4
_geom_torsion_publ_flag
C2 N1 C1 O1 179.7(3) . . . . ?
C15 N1 C1 O1 2.3(4) . . . . ?
C2 N1 C1 C14 -0.1(4) . . . 2_657 ?
C15 N1 C1 C14 -177.5(2) . . . 2_657 ?
C1 N1 C2 O2 175.8(3) . . . . ?
C15 N1 C2 O2 -6.8(4) . . . . ?
C1 N1 C2 C3 -5.2(4) . . . . ?
C15 N1 C2 C3 172.2(2) . . . . ?
O2 C2 C3 C4 4.6(4) . . . . ?
N1 C2 C3 C4 -174.3(3) . . . . ?
O2 C2 C3 C8 -174.9(3) . . . . ?
N1 C2 C3 C8 6.2(4) . . . . ?
C8 C3 C4 C5 -1.1(4) . . . . ?
C2 C3 C4 C5 179.4(3) . . . . ?
C3 C4 C5 C6 3.0(4) . . . . ?
C3 C4 C5 C9 -176.9(3) . . . . ?
C4 C5 C6 C12 177.9(3) . . . . ?
C9 C5 C6 C12 -2.2(4) . . . . ?
C4 C5 C6 C7 -2.2(4) . . . . ?
C9 C5 C6 C7 177.7(3) . . . . ?
C12 C6 C7 C8 179.6(2) . . . . ?
C5 C6 C7 C8 -0.4(4) . . . . ?
C12 C6 C7 C12 0.2(4) . . . 2_657 ?
C5 C6 C7 C12 -179.8(2) . . . 2_657 ?
C6 C7 C8 C3 2.3(4) . . . . ?
C12 C7 C8 C3 -178.3(2) 2_657 . . . ?
C6 C7 C8 C14 -177.8(2) . . . 2_657 ?
C12 C7 C8 C14 1.5(4) 2_657 . . 2_657 ?
C4 C3 C8 C7 -1.6(4) . . . . ?
C2 C3 C8 C7 178.0(2) . . . . ?
C4 C3 C8 C14 178.6(3) . . . 2_657 ?
C2 C3 C8 C14 -1.9(4) . . . 2_657 ?
C4 C5 C9 C10 -177.9(3) . . . . ?
C6 C5 C9 C10 2.2(4) . . . . ?
C4 C5 C9 C41 4.8(4) . . . . ?
C6 C5 C9 C41 -175.1(3) . . . . ?
C5 C9 C10 C11 0.1(4) . . . . ?
C41 C9 C10 C11 177.4(3) . . . . ?
C9 C10 C11 C12 -2.4(4) . . . . ?
C9 C10 C11 C13 178.3(3) . . . . ?
C13 C11 C12 C6 -178.4(3) . . . . ?
C10 C11 C12 C6 2.3(4) . . . . ?
C13 C11 C12 C7 1.8(4) . . . 2_657 ?
C10 C11 C12 C7 -177.5(3) . . . 2_657 ?
C7 C6 C12 C11 180.0(2) . . . . ?
C5 C6 C12 C11 -0.1(4) . . . . ?
C7 C6 C12 C7 -0.2(4) . . . 2_657 ?
C5 C6 C12 C7 179.8(2) . . . 2_657 ?
C12 C11 C13 C14 -0.8(4) . . . . ?
C10 C11 C13 C14 178.5(3) . . . . ?
C11 C13 C14 C8 -1.4(4) . . . 2_657 ?
C11 C13 C14 C1 177.7(3) . . . 2_657 ?
C2 N1 C15 C20 93.4(3) . . . . ?
C1 N1 C15 C20 -89.0(3) . . . . ?
C2 N1 C15 C16 -81.8(3) . . . . ?
C1 N1 C15 C16 95.8(3) . . . . ?
C20 C15 C16 C17 3.8(4) . . . . ?
N1 C15 C16 C17 178.9(2) . . . . ?
C20 C15 C16 C21 -171.4(3) . . . . ?
N1 C15 C16 C21 3.7(4) . . . . ?
C15 C16 C17 C18 -2.0(4) . . . . ?
C21 C16 C17 C18 173.5(3) . . . . ?
C16 C17 C18 C19 -0.8(4) . . . . ?
C17 C18 C19 C20 1.9(4) . . . . ?
C16 C15 C20 C19 -2.8(4) . . . . ?
N1 C15 C20 C19 -177.8(2) . . . . ?
C16 C15 C20 C31 173.6(3) . . . . ?
N1 C15 C20 C31 -1.4(4) . . . . ?
C18 C19 C20 C15 -0.1(4) . . . . ?
C18 C19 C20 C31 -176.7(3) . . . . ?
C17 C16 C21 C22 -58.0(4) . . . . ?
C15 C16 C21 C22 117.3(3) . . . . ?
C17 C16 C21 C26 116.2(3) . . . . ?
C15 C16 C21 C26 -68.5(4) . . . . ?
C26 C21 C22 C23 -1.8(5) . . . . ?
C16 C21 C22 C23 172.7(3) . . . . ?
C21 C22 C23 C24 -0.8(6) . . . . ?
C22 C23 C24 C25 2.7(5) . . . . ?
C22 C23 C24 C27 -175.0(3) . . . . ?
C23 C24 C25 C26 -2.1(5) . . . . ?
C27 C24 C25 C26 175.5(3) . . . . ?
C22 C21 C26 C25 2.5(5) . . . . ?
C16 C21 C26 C25 -171.7(3) . . . . ?
C24 C25 C26 C21 -0.5(5) . . . . ?
C23 C24 C27 C30 -58.3(4) . . . . ?
C25 C24 C27 C30 124.1(3) . . . . ?
C23 C24 C27 C29 -179.7(3) . . . . ?
C25 C24 C27 C29 2.7(4) . . . . ?
C23 C24 C27 C28 61.4(4) . . . . ?
C25 C24 C27 C28 -116.1(4) . . . . ?
C15 C20 C31 C32 66.9(4) . . . . ?
C19 C20 C31 C32 -116.7(3) . . . . ?
C15 C20 C31 C36 -118.3(3) . . . . ?
C19 C20 C31 C36 58.1(4) . . . . ?
C36 C31 C32 C33 -0.9(4) . . . . ?
C20 C31 C32 C33 173.9(3) . . . . ?
C31 C32 C33 C34 1.5(5) . . . . ?
C32 C33 C34 C35 -1.1(4) . . . . ?
C32 C33 C34 C37 -178.7(3) . . . . ?
C33 C34 C35 C36 0.2(4) . . . . ?
C37 C34 C35 C36 177.7(3) . . . . ?
C34 C35 C36 C31 0.3(5) . . . . ?
C32 C31 C36 C35 0.0(4) . . . . ?
C20 C31 C36 C35 -175.1(3) . . . . ?
C35 C34 C37 C38 -108.6(4) . . . . ?
C33 C34 C37 C38 68.8(4) . . . . ?
C35 C34 C37 C40 11.2(4) . . . . ?
C33 C34 C37 C40 -171.4(3) . . . . ?
C35 C34 C37 C39 131.7(3) . . . . ?
C33 C34 C37 C39 -50.9(4) . . . . ?
C10 C9 C41 C42 -105.1(3) . . . . ?
C5 C9 C41 C42 72.2(3) . . . . ?
C9 C41 C42 C43 64.2(3) . . . . ?
C41 C42 C43 C44 176.0(3) . . . . ?
C42 C43 C44 C45 -175.6(3) . . . . ?
C43 C44 C45 C46 -178.0(3) . . . . ?
C44 C45 C46 C47 -176.3(3) . . . . ?
C45 C46 C47 C48 -171.7(3) . . . . ?
C46 C47 C48 C49 179.5(3) . . . . ?
C47 C48 C49 C50 -174.2(4) . . . . ?
C12_1 N1_1 C1_1 C2_1 -178.9(3) . . . . ?
C12_1 N1_1 C1_1 C6_1 1.6(3) . . . . ?
N1_1 C1_1 C2_1 C3_1 -177.3(3) . . . . ?
C6_1 C1_1 C2_1 C3_1 2.1(4) . . . . ?
C1_1 C2_1 C3_1 C4_1 0.6(4) . . . . ?
C2_1 C3_1 C4_1 C5_1 -2.7(4) . . . . ?
C2_1 C3_1 C4_1 I1_1 175.4(2) . . . . ?
C3_1 C4_1 C5_1 C6_1 2.0(4) . . . . ?
I1_1 C4_1 C5_1 C6_1 -176.25(19) . . . . ?
C4_1 C5_1 C6_1 C1_1 0.8(4) . . . . ?
C4_1 C5_1 C6_1 C7_1 179.5(3) . . . . ?
N1_1 C1_1 C6_1 C5_1 176.7(2) . . . . ?
C2_1 C1_1 C6_1 C5_1 -2.9(4) . . . . ?
N1_1 C1_1 C6_1 C7_1 -2.4(3) . . . . ?
C2_1 C1_1 C6_1 C7_1 178.1(3) . . . . ?
C5_1 C6_1 C7_1 C8_1 6.3(5) . . . . ?
C1_1 C6_1 C7_1 C8_1 -174.9(3) . . . . ?
C5_1 C6_1 C7_1 C12_1 -176.6(3) . . . . ?
C1_1 C6_1 C7_1 C12_1 2.2(3) . . . . ?
C12_1 C7_1 C8_1 C9_1 2.6(4) . . . . ?
C6_1 C7_1 C8_1 C9_1 179.3(3) . . . . ?
C7_1 C8_1 C9_1 C10_1 0.6(4) . . . . ?
C7_1 C8_1 C9_1 I2_1 -177.7(2) . . . . ?
C8_1 C9_1 C10_1 C11_1 -2.2(4) . . . . ?
I2_1 C9_1 C10_1 C11_1 176.2(2) . . . . ?
C9_1 C10_1 C11_1 C12_1 0.4(4) . . . . ?
C1_1 N1_1 C12_1 C11_1 -179.5(3) . . . . ?
C1_1 N1_1 C12_1 C7_1 -0.1(3) . . . . ?
C10_1 C11_1 C12_1 N1_1 -178.0(3) . . . . ?
C10_1 C11_1 C12_1 C7_1 2.8(4) . . . . ?
C8_1 C7_1 C12_1 N1_1 176.2(2) . . . . ?
C6_1 C7_1 C12_1 N1_1 -1.3(3) . . . . ?
C8_1 C7_1 C12_1 C11_1 -4.4(4) . . . . ?
C6_1 C7_1 C12_1 C11_1 178.1(3) . . . . ?
C12_2 N1_2 C1_2 C2_2 -179.9(3) . . . . ?
C12_2 N1_2 C1_2 C6_2 -0.6(3) . . . . ?
N1_2 C1_2 C2_2 C3_2 179.7(3) . . . . ?
C6_2 C1_2 C2_2 C3_2 0.5(5) . . . . ?
C1_2 C2_2 C3_2 C4_2 0.3(5) . . . . ?
C2_2 C3_2 C4_2 C5_2 -0.8(5) . . . . ?
C2_2 C3_2 C4_2 I1_2 178.3(2) . . . . ?
C3_2 C4_2 C5_2 C6_2 0.5(5) . . . . ?
I1_2 C4_2 C5_2 C6_2 -178.6(2) . . . . ?
C4_2 C5_2 C6_2 C1_2 0.4(4) . . . . ?
C4_2 C5_2 C6_2 C7_2 -180.0(3) . . . . ?
N1_2 C1_2 C6_2 C5_2 179.8(3) . . . . ?
C2_2 C1_2 C6_2 C5_2 -0.9(5) . . . . ?
N1_2 C1_2 C6_2 C7_2 0.1(3) . . . . ?
C2_2 C1_2 C6_2 C7_2 179.4(3) . . . . ?
C5_2 C6_2 C7_2 C12_2 -179.2(3) . . . . ?
C1_2 C6_2 C7_2 C12_2 0.5(3) . . . . ?
C5_2 C6_2 C7_2 C8_2 1.0(6) . . . . ?
C1_2 C6_2 C7_2 C8_2 -179.3(3) . . . . ?
C12_2 C7_2 C8_2 C9_2 -0.3(5) . . . . ?
C6_2 C7_2 C8_2 C9_2 179.5(3) . . . . ?
C7_2 C8_2 C9_2 C10_2 0.2(5) . . . . ?
C7_2 C8_2 C9_2 I2_2 178.9(2) . . . . ?
C8_2 C9_2 C10_2 C11_2 -0.1(5) . . . . ?
I2_2 C9_2 C10_2 C11_2 -178.8(2) . . . . ?
C9_2 C10_2 C11_2 C12_2 0.1(5) . . . . ?
C10_2 C11_2 C12_2 N1_2 -178.5(3) . . . . ?
C10_2 C11_2 C12_2 C7_2 -0.2(5) . . . . ?
C1_2 N1_2 C12_2 C11_2 179.5(3) . . . . ?
C1_2 N1_2 C12_2 C7_2 1.0(3) . . . . ?
C8_2 C7_2 C12_2 C11_2 0.3(5) . . . . ?
C6_2 C7_2 C12_2 C11_2 -179.5(3) . . . . ?
C8_2 C7_2 C12_2 N1_2 178.9(3) . . . . ?
C6_2 C7_2 C12_2 N1_2 -0.9(3) . . . . ?
